data_7716381
loop_
_publ_author_name
'Luhach, Sanju'
'Lalancette, Roger A.'
'Prokopchuk, Demyan E.'

_publ_section_title
;
 "Catch and release" of the Cp<sup>N3</sup> ligand using cobalt:
 dissociation, protonation, and C-H bond thermochemistry.
;
_journal_issue 47
_journal_name_full 'Dalton transactions (Cambridge, England : 2003)'
_journal_page_first 18865
_journal_page_last 18872
_journal_paper_doi 10.1039/d4dt01560f
_journal_volume 53
_journal_year 2024
_chemical_formula_moiety 'C30 H37 Co N6, 2(F6 P)'
_chemical_formula_sum 'C30 H37 Co F12 N6 P2'
_chemical_formula_weight 830.52
_space_group_crystal_system monoclinic
_space_group_IT_number 14
_space_group_name_Hall '-P 2yn'
_space_group_name_H-M_alt 'P 1 21/n 1'
_atom_sites_solution_hydrogens geom
_atom_sites_solution_primary direct
_atom_sites_solution_secondary difmap
_audit_creation_method SHELXL-2018/3
_audit_update_record
;
2024-05-27 deposited with the CCDC.	2024-06-18 downloaded from the CCDC.
;
_cell_angle_alpha 90
_cell_angle_beta 104.5732(14)
_cell_angle_gamma 90
_cell_formula_units_Z 4
_cell_length_a 11.91381(16)
_cell_length_b 17.0734(2)
_cell_length_c 17.7791(2)
_cell_measurement_reflns_used 15165
_cell_measurement_temperature 100(2)
_cell_measurement_theta_max 71.080
_cell_measurement_theta_min 3.664
_cell_volume 3500.08(8)
_computing_cell_refinement 'CrysAlisPro 1.171.42.58a (Rigaku OD, 2022)'
_computing_data_collection 'CrysAlisPro 1.171.42.58a (Rigaku OD, 2022)'
_computing_data_reduction 'CrysAlisPro 1.171.42.58a (Rigaku OD, 2022)'
_computing_molecular_graphics SHELXTL
_computing_publication_material SHELXTL
_computing_structure_refinement 'SHELXL-2018/3 (Sheldrick, 2018)'
_computing_structure_solution 'SHELXL-2018/3 (Sheldrick, 2018)'
_diffrn_ambient_temperature 100(2)
_diffrn_detector 'Hybrid Pixel Array Detector'
_diffrn_detector_area_resol_mean 10.0000
_diffrn_detector_type HyPix
_diffrn_measured_fraction_theta_full 0.999
_diffrn_measured_fraction_theta_max 0.972
_diffrn_measurement_device 'four-circle diffractometer'
_diffrn_measurement_device_type 'XtaLAB Synergy, Dualflex, HyPix'
_diffrn_radiation_monochromator mirror
_diffrn_radiation_probe x-ray
_diffrn_radiation_type 'Cu K\a'
_diffrn_radiation_wavelength 1.54184
_diffrn_reflns_av_R_equivalents 0.0304
_diffrn_reflns_av_unetI/netI 0.0231
_diffrn_reflns_Laue_measured_fraction_full 0.999
_diffrn_reflns_Laue_measured_fraction_max 0.972
_diffrn_reflns_limit_h_max 12
_diffrn_reflns_limit_h_min -14
_diffrn_reflns_limit_k_max 20
_diffrn_reflns_limit_k_min -18
_diffrn_reflns_limit_l_max 21
_diffrn_reflns_limit_l_min -21
_diffrn_reflns_number 32611
_diffrn_reflns_point_group_measured_fraction_full 0.999
_diffrn_reflns_point_group_measured_fraction_max 0.972
_diffrn_reflns_theta_full 67.684
_diffrn_reflns_theta_max 71.180
_diffrn_reflns_theta_min 3.647
_diffrn_source 'micro-focus sealed X-ray tube'
_diffrn_source_type 'PhotonJet (Cu) X-ray Source'
_exptl_absorpt_coefficient_mu 5.588
_exptl_absorpt_correction_T_max 1.000
_exptl_absorpt_correction_T_min 0.533
_exptl_absorpt_correction_type gaussian
_exptl_absorpt_process_details
;
CrysAlisPro 1.171.42.64a (Rigaku Oxford Diffraction, 2022)
Numerical absorption correction based on gaussian integration over
a multifaceted crystal model
Empirical absorption correction using spherical harmonics,
implemented in SCALE3 ABSPACK scaling algorithm.
;
_exptl_crystal_colour colourless
_exptl_crystal_density_diffrn 1.576
_exptl_crystal_description prism
_exptl_crystal_F_000 1696
_exptl_crystal_size_max 0.157
_exptl_crystal_size_mid 0.113
_exptl_crystal_size_min 0.094
_refine_diff_density_max 0.270
_refine_diff_density_min -0.279
_refine_diff_density_rms 0.044
_refine_ls_extinction_method none
_refine_ls_goodness_of_fit_ref 1.052
_refine_ls_hydrogen_treatment constr
_refine_ls_matrix_type full
_refine_ls_number_parameters 467
_refine_ls_number_reflns 6590
_refine_ls_number_restraints 0
_refine_ls_restrained_S_all 1.052
_refine_ls_R_factor_all 0.0310
_refine_ls_R_factor_gt 0.0278
_refine_ls_shift/su_max 0.001
_refine_ls_shift/su_mean 0.000
_refine_ls_structure_factor_coef Fsqd
_refine_ls_weighting_details 'w=1/[\s^2^(Fo^2^)+(0.0340P)^2^+1.6517P] where P=(Fo^2^+2Fc^2^)/3'
_refine_ls_weighting_scheme calc
_refine_ls_wR_factor_gt 0.0701
_refine_ls_wR_factor_ref 0.0717
_reflns_Friedel_coverage 0.000
_reflns_number_gt 6073
_reflns_number_total 6590
_reflns_threshold_expression 'I > 2\s(I)'
_cod_data_source_file d4dt01560f3.cif
_cod_data_source_block 220801RAL_SK_Co_FcPF6
_cod_depositor_comments 'Adding full bibliography for 7716380--7716384.cif.'
_cod_original_cell_volume 3500.07(8)
_cod_original_sg_symbol_H-M 'P 21/n'
_cod_database_code 7716381
_shelx_shelxl_version_number 2018/3
_shelx_space_group_comment
;
The symmetry employed for this shelxl refinement is uniquely defined
by the following loop, which should always be used as a source of
symmetry information in preference to the above space-group names.
They are only intended as comments.
;
_oxdiff_exptl_absorpt_empirical_full_min 0.810
_oxdiff_exptl_absorpt_empirical_full_max 1.511
_oxdiff_exptl_absorpt_empirical_details
;
Empirical correction (ABSPACK) includes:
- Absorption correction using spherical harmonics
- Frame scaling
;

loop_
_space_group_symop_operation_xyz
'x, y, z'
'-x+1/2, y+1/2, -z+1/2'
'-x, -y, -z'
'x-1/2, -y-1/2, z-1/2'

loop_
_atom_site_label
_atom_site_type_symbol
_atom_site_fract_x
_atom_site_fract_y
_atom_site_fract_z
_atom_site_U_iso_or_equiv
_atom_site_adp_type
_atom_site_occupancy
_atom_site_site_symmetry_order
_atom_site_calc_flag
_atom_site_refinement_flags_posn
_atom_site_refinement_flags_adp
_atom_site_refinement_flags_occupancy
_atom_site_disorder_assembly
_atom_site_disorder_group
Co1 Co 0.61101(2) 0.70843(2) 0.31090(2) 0.01227(7) Uani 1 1 d . . . . .
P2 P 0.59961(4) 0.71139(2) 0.01125(2) 0.01936(10) Uani 1 1 d . . . . .
P9 P 0.27755(4) 0.44982(3) 0.27944(3) 0.02477(11) Uani 1 1 d . . . . .
F6 F 0.65085(9) 0.77629(6) 0.07584(6) 0.0260(2) Uani 1 1 d . . . . .
F4 F 0.72343(9) 0.70382(6) -0.00777(6) 0.0297(2) Uani 1 1 d . . . . .
F3 F 0.56384(10) 0.77909(6) -0.05301(6) 0.0316(2) Uani 1 1 d . . . . .
F8 F 0.54865(10) 0.64636(6) -0.05342(6) 0.0336(3) Uani 1 1 d . . . . .
F13 F 0.30510(9) 0.42373(7) 0.36928(6) 0.0345(3) Uani 1 1 d . . . . .
F11 F 0.16477(9) 0.49600(7) 0.28907(7) 0.0370(3) Uani 1 1 d . . . . .
F5 F 0.47505(10) 0.71871(7) 0.02981(7) 0.0383(3) Uani 1 1 d . . . . .
F7 F 0.63506(11) 0.64451(6) 0.07584(6) 0.0387(3) Uani 1 1 d . . . . .
F10 F 0.39018(10) 0.40328(8) 0.27060(7) 0.0409(3) Uani 1 1 d . . . . .
F15 F 0.20058(10) 0.37257(7) 0.25675(7) 0.0426(3) Uani 1 1 d . . . . .
F12 F 0.35388(11) 0.52642(7) 0.30316(9) 0.0526(4) Uani 1 1 d . . . . .
F14 F 0.24928(10) 0.47444(9) 0.19029(7) 0.0544(4) Uani 1 1 d . . . . .
N20 N 0.85066(11) 0.63965(8) 0.29399(7) 0.0156(3) Uani 1 1 d . . . . .
N43 N 0.45467(12) 0.70516(8) 0.33653(8) 0.0171(3) Uani 1 1 d . . . . .
N37 N 0.66308(12) 0.71297(7) 0.49814(8) 0.0154(3) Uani 1 1 d . . . . .
H37 H 0.656397 0.665119 0.514899 0.018 Uiso 1 1 calc R U . . .
N46 N 0.56287(11) 0.62199(8) 0.23952(8) 0.0165(3) Uani 1 1 d . . . . .
N23 N 0.82849(12) 0.80608(8) 0.28812(8) 0.0167(3) Uani 1 1 d . . . . .
N49 N 0.54733(12) 0.78189(8) 0.22808(8) 0.0167(3) Uani 1 1 d . . . . .
C17 C 0.70026(13) 0.71876(9) 0.43338(9) 0.0132(3) Uani 1 1 d . . . . .
C19 C 0.79019(13) 0.67887(9) 0.33748(8) 0.0130(3) Uani 1 1 d . . . . .
C24 C 0.77811(13) 0.76297(9) 0.33390(9) 0.0136(3) Uani 1 1 d . . . . .
C18 C 0.73067(13) 0.65064(9) 0.39438(8) 0.0130(3) Uani 1 1 d . . . . .
C16 C 0.70804(13) 0.78676(9) 0.38635(9) 0.0133(3) Uani 1 1 d . . . . .
C31 C 0.72317(13) 0.56971(9) 0.42388(8) 0.0137(3) Uani 1 1 d . . . . .
C36 C 0.82352(13) 0.52806(9) 0.45922(9) 0.0163(3) Uani 1 1 d . . . . .
H36 H 0.897508 0.550790 0.462977 0.020 Uiso 1 1 calc R U . . .
C25 C 0.67913(13) 0.86915(9) 0.40205(8) 0.0140(3) Uani 1 1 d . . . . .
C47 C 0.52340(14) 0.57700(10) 0.19323(9) 0.0181(3) Uani 1 1 d . . . . .
C30 C 0.76730(14) 0.91847(9) 0.44287(9) 0.0171(3) Uani 1 1 d . . . . .
H30 H 0.844901 0.899941 0.458242 0.021 Uiso 1 1 calc R U . . .
C44 C 0.35796(15) 0.70424(10) 0.33352(9) 0.0188(3) Uani 1 1 d . . . . .
C32 C 0.61538(14) 0.53563(10) 0.41900(9) 0.0181(3) Uani 1 1 d . . . . .
H32 H 0.546566 0.563707 0.395706 0.022 Uiso 1 1 calc R U . . .
C35 C 0.81562(15) 0.45356(10) 0.48889(9) 0.0197(3) Uani 1 1 d . . . . .
H35 H 0.884139 0.425798 0.513467 0.024 Uiso 1 1 calc R U . . .
C50 C 0.50774(14) 0.82353(10) 0.17846(9) 0.0172(3) Uani 1 1 d . . . . .
C21 C 0.88381(15) 0.68500(10) 0.23282(10) 0.0216(4) Uani 1 1 d . . . . .
H21A H 0.817494 0.687310 0.186341 0.026 Uiso 1 1 calc R U . . .
H21B H 0.948948 0.658533 0.217926 0.026 Uiso 1 1 calc R U . . .
C28 C 0.62874(16) 1.02207(10) 0.43862(10) 0.0233(4) Uani 1 1 d . . . . .
H28 H 0.611462 1.073920 0.451531 0.028 Uiso 1 1 calc R U . . .
C38 C 0.63189(15) 0.77682(9) 0.54498(9) 0.0179(3) Uani 1 1 d . . . . .
H38 H 0.608298 0.823599 0.510815 0.022 Uiso 1 1 calc R U . . .
C34 C 0.70776(15) 0.41959(10) 0.48270(10) 0.0215(4) Uani 1 1 d . . . . .
H34 H 0.702426 0.368276 0.502177 0.026 Uiso 1 1 calc R U . . .
C51 C 0.46040(15) 0.87743(10) 0.11522(10) 0.0228(4) Uani 1 1 d . . . . .
H51A H 0.410563 0.848662 0.071739 0.034 Uiso 1 1 calc R U . . .
H51B H 0.523977 0.902161 0.098116 0.034 Uiso 1 1 calc R U . . .
H51C H 0.414731 0.917819 0.133141 0.034 Uiso 1 1 calc R U . . .
C29 C 0.74181(15) 0.99444(10) 0.46102(10) 0.0218(4) Uani 1 1 d . . . . .
H29 H 0.802026 1.027637 0.488875 0.026 Uiso 1 1 calc R U . . .
C42 C 0.83333(15) 0.55672(9) 0.27435(10) 0.0204(3) Uani 1 1 d . . . . .
H42A H 0.798423 0.530765 0.312106 0.031 Uiso 1 1 calc R U . . .
H42B H 0.908242 0.532326 0.275602 0.031 Uiso 1 1 calc R U . . .
H42C H 0.781698 0.551409 0.222156 0.031 Uiso 1 1 calc R U . . .
C33 C 0.60796(15) 0.46078(10) 0.44803(10) 0.0220(4) Uani 1 1 d . . . . .
H33 H 0.534123 0.437741 0.444081 0.026 Uiso 1 1 calc R U . . .
C22 C 0.91954(15) 0.76698(10) 0.26003(10) 0.0222(4) Uani 1 1 d . . . . .
H22A H 0.991665 0.764952 0.302344 0.027 Uiso 1 1 calc R U . . .
H22B H 0.935695 0.797471 0.216568 0.027 Uiso 1 1 calc R U . . .
C26 C 0.56572(14) 0.89775(10) 0.37893(9) 0.0176(3) Uani 1 1 d . . . . .
H26 H 0.505306 0.865037 0.350498 0.021 Uiso 1 1 calc R U . . .
C41 C 0.79084(15) 0.88273(10) 0.25660(10) 0.0233(4) Uani 1 1 d . . . . .
H41A H 0.762709 0.879144 0.199960 0.035 Uiso 1 1 calc R U . . .
H41B H 0.856170 0.919372 0.269902 0.035 Uiso 1 1 calc R U . . .
H41C H 0.728196 0.901499 0.278642 0.035 Uiso 1 1 calc R U . . .
C27 C 0.54101(15) 0.97382(10) 0.39736(10) 0.0216(4) Uani 1 1 d . . . . .
H27 H 0.463714 0.992867 0.381643 0.026 Uiso 1 1 calc R U . . .
C45 C 0.23356(15) 0.70309(12) 0.32711(11) 0.0289(4) Uani 1 1 d . . . . .
H45A H 0.193780 0.735956 0.283295 0.043 Uiso 1 1 calc R U . . .
H45B H 0.218457 0.723337 0.375201 0.043 Uiso 1 1 calc R U . . .
H45C H 0.204815 0.649218 0.318517 0.043 Uiso 1 1 calc R U . . .
C48 C 0.47280(16) 0.52104(11) 0.13251(10) 0.0272(4) Uani 1 1 d . . . . .
H48A H 0.403144 0.543746 0.097920 0.041 Uiso 1 1 calc R U . . .
H48B H 0.451943 0.473094 0.156121 0.041 Uiso 1 1 calc R U . . .
H48C H 0.529206 0.508548 0.102574 0.041 Uiso 1 1 calc R U . . .
C40 C 0.52910(16) 0.75048(11) 0.57461(11) 0.0281(4) Uani 1 1 d . . . . .
H40A H 0.463187 0.739245 0.530413 0.042 Uiso 1 1 calc R U . . .
H40B H 0.507860 0.792092 0.606410 0.042 Uiso 1 1 calc R U . . .
H40C H 0.549886 0.703088 0.606146 0.042 Uiso 1 1 calc R U . . .
C39 C 0.73634(17) 0.79878(11) 0.61065(11) 0.0288(4) Uani 1 1 d . . . . .
H39A H 0.758502 0.754013 0.645755 0.043 Uiso 1 1 calc R U . . .
H39B H 0.716350 0.843313 0.639553 0.043 Uiso 1 1 calc R U . . .
H39C H 0.801351 0.813135 0.588898 0.043 Uiso 1 1 calc R U . . .

loop_
_atom_site_aniso_label
_atom_site_aniso_U_11
_atom_site_aniso_U_22
_atom_site_aniso_U_33
_atom_site_aniso_U_23
_atom_site_aniso_U_13
_atom_site_aniso_U_12
Co1 0.01165(13) 0.01181(13) 0.01289(13) -0.00061(10) 0.00223(9) -0.00045(10)
P2 0.0211(2) 0.0164(2) 0.0230(2) -0.00332(16) 0.00994(17) -0.00310(16)
P9 0.0162(2) 0.0267(2) 0.0301(2) 0.00609(19) 0.00350(17) -0.00268(18)
F6 0.0289(6) 0.0233(5) 0.0264(5) -0.0071(4) 0.0081(4) -0.0050(4)
F4 0.0237(6) 0.0340(6) 0.0348(6) -0.0030(5) 0.0138(5) 0.0024(4)
F3 0.0373(6) 0.0264(6) 0.0288(6) 0.0034(4) 0.0041(5) 0.0048(5)
F8 0.0360(6) 0.0287(6) 0.0381(6) -0.0167(5) 0.0128(5) -0.0083(5)
F13 0.0299(6) 0.0426(7) 0.0291(6) 0.0050(5) 0.0040(4) 0.0041(5)
F11 0.0229(5) 0.0368(7) 0.0518(7) 0.0118(5) 0.0103(5) 0.0058(5)
F5 0.0279(6) 0.0401(7) 0.0546(7) -0.0219(6) 0.0248(5) -0.0131(5)
F7 0.0647(8) 0.0226(6) 0.0336(6) 0.0046(5) 0.0215(6) 0.0000(5)
F10 0.0290(6) 0.0547(8) 0.0413(7) 0.0090(6) 0.0129(5) 0.0127(6)
F15 0.0385(7) 0.0383(7) 0.0488(7) -0.0104(6) 0.0068(5) -0.0144(5)
F12 0.0296(6) 0.0324(7) 0.0904(11) 0.0070(7) 0.0052(6) -0.0129(5)
F14 0.0301(6) 0.0930(11) 0.0406(7) 0.0322(7) 0.0095(5) 0.0080(7)
N20 0.0170(7) 0.0138(7) 0.0181(6) -0.0016(5) 0.0086(5) -0.0003(5)
N43 0.0179(8) 0.0164(7) 0.0170(7) -0.0001(5) 0.0046(5) -0.0003(5)
N37 0.0198(7) 0.0114(7) 0.0162(6) -0.0001(5) 0.0071(5) 0.0002(5)
N46 0.0150(6) 0.0160(7) 0.0181(7) 0.0002(6) 0.0036(5) 0.0004(5)
N23 0.0175(7) 0.0140(7) 0.0209(7) 0.0016(5) 0.0090(5) -0.0005(5)
N49 0.0159(7) 0.0172(7) 0.0167(7) -0.0017(6) 0.0035(5) -0.0016(5)
C17 0.0097(7) 0.0148(8) 0.0141(7) -0.0007(6) 0.0009(6) -0.0012(6)
C19 0.0112(7) 0.0130(7) 0.0139(7) -0.0014(6) 0.0015(6) -0.0007(6)
C24 0.0106(7) 0.0144(8) 0.0149(7) -0.0004(6) 0.0016(6) -0.0015(6)
C18 0.0111(7) 0.0136(7) 0.0134(7) -0.0011(6) 0.0014(6) -0.0003(6)
C16 0.0134(7) 0.0130(8) 0.0127(7) -0.0009(6) 0.0019(6) -0.0008(6)
C31 0.0173(7) 0.0128(8) 0.0117(7) -0.0012(6) 0.0047(6) 0.0005(6)
C36 0.0136(8) 0.0164(8) 0.0185(8) -0.0017(6) 0.0036(6) -0.0009(6)
C25 0.0179(8) 0.0126(8) 0.0125(7) 0.0015(6) 0.0059(6) 0.0012(6)
C47 0.0180(8) 0.0172(8) 0.0183(8) 0.0006(7) 0.0032(6) 0.0009(7)
C30 0.0178(8) 0.0151(8) 0.0174(8) 0.0016(6) 0.0026(6) 0.0000(6)
C44 0.0192(9) 0.0216(9) 0.0161(8) 0.0002(6) 0.0057(6) 0.0021(6)
C32 0.0155(8) 0.0165(8) 0.0220(8) 0.0022(6) 0.0044(6) 0.0012(6)
C35 0.0205(8) 0.0173(8) 0.0201(8) 0.0006(6) 0.0030(6) 0.0034(7)
C50 0.0158(8) 0.0180(8) 0.0184(8) -0.0031(7) 0.0052(6) -0.0002(6)
C21 0.0252(9) 0.0213(9) 0.0224(8) -0.0001(7) 0.0139(7) 0.0006(7)
C28 0.0326(10) 0.0135(8) 0.0221(8) -0.0013(7) 0.0038(7) 0.0062(7)
C38 0.0252(9) 0.0139(8) 0.0177(8) 0.0002(6) 0.0108(7) 0.0034(6)
C34 0.0275(9) 0.0132(8) 0.0245(8) 0.0041(7) 0.0080(7) -0.0002(7)
C51 0.0250(9) 0.0214(9) 0.0221(8) 0.0046(7) 0.0063(7) 0.0060(7)
C29 0.0263(9) 0.0151(8) 0.0207(8) -0.0005(7) -0.0003(7) -0.0013(7)
C42 0.0266(9) 0.0150(8) 0.0224(8) -0.0037(7) 0.0113(7) 0.0005(7)
C33 0.0183(8) 0.0190(9) 0.0299(9) 0.0018(7) 0.0083(7) -0.0044(7)
C22 0.0226(9) 0.0209(9) 0.0282(9) 0.0014(7) 0.0158(7) -0.0004(7)
C26 0.0168(8) 0.0178(8) 0.0179(8) -0.0002(6) 0.0040(6) -0.0001(6)
C41 0.0263(9) 0.0161(8) 0.0301(9) 0.0055(7) 0.0118(7) -0.0008(7)
C27 0.0203(8) 0.0213(9) 0.0218(8) 0.0005(7) 0.0032(6) 0.0068(7)
C45 0.0155(9) 0.0441(12) 0.0288(10) 0.0025(8) 0.0086(7) 0.0039(8)
C48 0.0331(10) 0.0216(9) 0.0238(9) -0.0082(7) 0.0010(7) -0.0056(8)
C40 0.0291(10) 0.0264(10) 0.0347(10) 0.0005(8) 0.0189(8) 0.0036(8)
C39 0.0346(11) 0.0288(10) 0.0244(9) -0.0092(8) 0.0097(8) -0.0041(8)

loop_
_atom_type_symbol
_atom_type_description
_atom_type_scat_dispersion_real
_atom_type_scat_dispersion_imag
_atom_type_scat_source
C C 0.0181 0.0091 'International Tables Vol C Tables 4.2.6.8 and 6.1.1.4'
H H 0.0000 0.0000 'International Tables Vol C Tables 4.2.6.8 and 6.1.1.4'
Co Co -2.3653 3.6143 'International Tables Vol C Tables 4.2.6.8 and 6.1.1.4'
F F 0.0727 0.0534 'International Tables Vol C Tables 4.2.6.8 and 6.1.1.4'
N N 0.0311 0.0180 'International Tables Vol C Tables 4.2.6.8 and 6.1.1.4'
P P 0.2955 0.4335 'International Tables Vol C Tables 4.2.6.8 and 6.1.1.4'

loop_
_geom_angle_atom_site_label_1
_geom_angle_atom_site_label_2
_geom_angle_atom_site_label_3
_geom_angle
_geom_angle_site_symmetry_1
_geom_angle_site_symmetry_3
_geom_angle_publ_flag
N46 Co1 N49 90.03(6) . . ?
N46 Co1 N43 89.36(5) . . ?
N49 Co1 N43 88.99(6) . . ?
N46 Co1 C18 98.40(6) . . ?
N49 Co1 C18 159.43(6) . . ?
N43 Co1 C18 109.72(6) . . ?
N46 Co1 C16 163.30(6) . . ?
N49 Co1 C16 97.14(6) . . ?
N43 Co1 C16 105.76(6) . . ?
C18 Co1 C16 70.16(6) . . ?
N46 Co1 C19 94.59(6) . . ?
N49 Co1 C19 120.10(6) . . ?
N43 Co1 C19 150.58(6) . . ?
C18 Co1 C19 40.86(6) . . ?
C16 Co1 C19 68.77(6) . . ?
N46 Co1 C24 124.34(6) . . ?
N49 Co1 C24 91.78(6) . . ?
N43 Co1 C24 146.27(6) . . ?
C18 Co1 C24 67.96(6) . . ?
C16 Co1 C24 40.73(6) . . ?
C19 Co1 C24 39.50(6) . . ?
N46 Co1 C17 134.98(6) . . ?
N49 Co1 C17 134.99(6) . . ?
N43 Co1 C17 91.29(5) . . ?
C18 Co1 C17 39.98(6) . . ?
C16 Co1 C17 40.02(6) . . ?
C19 Co1 C17 65.59(6) . . ?
C24 Co1 C17 64.99(6) . . ?
F7 P2 F4 90.18(6) . . ?
F7 P2 F6 89.71(6) . . ?
F4 P2 F6 90.12(6) . . ?
F7 P2 F8 90.26(6) . . ?
F4 P2 F8 89.74(6) . . ?
F6 P2 F8 179.85(7) . . ?
F7 P2 F5 89.93(7) . . ?
F4 P2 F5 179.63(7) . . ?
F6 P2 F5 90.23(6) . . ?
F8 P2 F5 89.91(6) . . ?
F7 P2 F3 179.48(6) . . ?
F4 P2 F3 90.09(6) . . ?
F6 P2 F3 89.84(6) . . ?
F8 P2 F3 90.20(6) . . ?
F5 P2 F3 89.81(7) . . ?
F12 P9 F14 90.60(8) . . ?
F12 P9 F15 179.22(8) . . ?
F14 P9 F15 90.14(8) . . ?
F12 P9 F10 89.82(7) . . ?
F14 P9 F10 90.33(7) . . ?
F15 P9 F10 90.42(7) . . ?
F12 P9 F11 90.34(7) . . ?
F14 P9 F11 90.20(7) . . ?
F15 P9 F11 89.41(7) . . ?
F10 P9 F11 179.45(7) . . ?
F12 P9 F13 90.25(7) . . ?
F14 P9 F13 179.15(8) . . ?
F15 P9 F13 89.01(7) . . ?
F10 P9 F13 89.62(6) . . ?
F11 P9 F13 89.85(6) . . ?
C19 N20 C42 123.41(13) . . ?
C19 N20 C21 116.22(13) . . ?
C42 N20 C21 112.49(12) . . ?
C44 N43 Co1 164.81(13) . . ?
C17 N37 C38 128.07(13) . . ?
C17 N37 H37 116.0 . . ?
C38 N37 H37 116.0 . . ?
C47 N46 Co1 171.51(13) . . ?
C24 N23 C41 125.87(14) . . ?
C24 N23 C22 116.00(13) . . ?
C41 N23 C22 117.61(13) . . ?
C50 N49 Co1 178.11(14) . . ?
N37 C17 C18 122.05(14) . . ?
N37 C17 C16 129.79(14) . . ?
C18 C17 C16 107.93(13) . . ?
N37 C17 Co1 132.15(11) . . ?
C18 C17 Co1 64.75(8) . . ?
C16 C17 Co1 64.74(8) . . ?
N20 C19 C24 121.78(13) . . ?
N20 C19 C18 130.78(14) . . ?
C24 C19 C18 107.42(13) . . ?
N20 C19 Co1 129.54(11) . . ?
C24 C19 Co1 70.78(8) . . ?
C18 C19 Co1 66.17(8) . . ?
N23 C24 C19 121.09(14) . . ?
N23 C24 C16 130.49(14) . . ?
C19 C24 C16 108.42(13) . . ?
N23 C24 Co1 131.07(11) . . ?
C19 C24 Co1 69.72(8) . . ?
C16 C24 Co1 65.72(8) . . ?
C17 C18 C19 106.95(13) . . ?
C17 C18 C31 122.21(13) . . ?
C19 C18 C31 129.42(13) . . ?
C17 C18 Co1 75.28(9) . . ?
C19 C18 Co1 72.97(9) . . ?
C31 C18 Co1 127.86(11) . . ?
C17 C16 C24 106.04(13) . . ?
C17 C16 C25 126.67(13) . . ?
C24 C16 C25 125.40(13) . . ?
C17 C16 Co1 75.25(9) . . ?
C24 C16 Co1 73.56(8) . . ?
C25 C16 Co1 128.57(11) . . ?
C32 C31 C36 119.13(14) . . ?
C32 C31 C18 120.14(14) . . ?
C36 C31 C18 120.70(14) . . ?
C35 C36 C31 120.31(15) . . ?
C35 C36 H36 119.8 . . ?
C31 C36 H36 119.8 . . ?
C26 C25 C30 119.11(14) . . ?
C26 C25 C16 121.75(14) . . ?
C30 C25 C16 119.11(14) . . ?
N46 C47 C48 178.51(18) . . ?
C29 C30 C25 120.23(15) . . ?
C29 C30 H30 119.9 . . ?
C25 C30 H30 119.9 . . ?
N43 C44 C45 178.26(18) . . ?
C33 C32 C31 120.33(15) . . ?
C33 C32 H32 119.8 . . ?
C31 C32 H32 119.8 . . ?
C34 C35 C36 120.14(15) . . ?
C34 C35 H35 119.9 . . ?
C36 C35 H35 119.9 . . ?
N49 C50 C51 178.43(18) . . ?
N20 C21 C22 111.04(13) . . ?
N20 C21 H21A 109.4 . . ?
C22 C21 H21A 109.4 . . ?
N20 C21 H21B 109.4 . . ?
C22 C21 H21B 109.4 . . ?
H21A C21 H21B 108.0 . . ?
C27 C28 C29 119.85(16) . . ?
C27 C28 H28 120.1 . . ?
C29 C28 H28 120.1 . . ?
N37 C38 C40 108.47(13) . . ?
N37 C38 C39 109.96(14) . . ?
C40 C38 C39 112.44(14) . . ?
N37 C38 H38 108.6 . . ?
C40 C38 H38 108.6 . . ?
C39 C38 H38 108.6 . . ?
C33 C34 C35 119.78(15) . . ?
C33 C34 H34 120.1 . . ?
C35 C34 H34 120.1 . . ?
C50 C51 H51A 109.5 . . ?
C50 C51 H51B 109.5 . . ?
H51A C51 H51B 109.5 . . ?
C50 C51 H51C 109.5 . . ?
H51A C51 H51C 109.5 . . ?
H51B C51 H51C 109.5 . . ?
C28 C29 C30 120.28(16) . . ?
C28 C29 H29 119.9 . . ?
C30 C29 H29 119.9 . . ?
N20 C42 H42A 109.5 . . ?
N20 C42 H42B 109.5 . . ?
H42A C42 H42B 109.5 . . ?
N20 C42 H42C 109.5 . . ?
H42A C42 H42C 109.5 . . ?
H42B C42 H42C 109.5 . . ?
C34 C33 C32 120.30(15) . . ?
C34 C33 H33 119.8 . . ?
C32 C33 H33 119.8 . . ?
N23 C22 C21 111.05(13) . . ?
N23 C22 H22A 109.4 . . ?
C21 C22 H22A 109.4 . . ?
N23 C22 H22B 109.4 . . ?
C21 C22 H22B 109.4 . . ?
H22A C22 H22B 108.0 . . ?
C27 C26 C25 120.25(15) . . ?
C27 C26 H26 119.9 . . ?
C25 C26 H26 119.9 . . ?
N23 C41 H41A 109.5 . . ?
N23 C41 H41B 109.5 . . ?
H41A C41 H41B 109.5 . . ?
N23 C41 H41C 109.5 . . ?
H41A C41 H41C 109.5 . . ?
H41B C41 H41C 109.5 . . ?
C28 C27 C26 120.26(16) . . ?
C28 C27 H27 119.9 . . ?
C26 C27 H27 119.9 . . ?
C44 C45 H45A 109.5 . . ?
C44 C45 H45B 109.5 . . ?
H45A C45 H45B 109.5 . . ?
C44 C45 H45C 109.5 . . ?
H45A C45 H45C 109.5 . . ?
H45B C45 H45C 109.5 . . ?
C47 C48 H48A 109.5 . . ?
C47 C48 H48B 109.5 . . ?
H48A C48 H48B 109.5 . . ?
C47 C48 H48C 109.5 . . ?
H48A C48 H48C 109.5 . . ?
H48B C48 H48C 109.5 . . ?
C38 C40 H40A 109.5 . . ?
C38 C40 H40B 109.5 . . ?
H40A C40 H40B 109.5 . . ?
C38 C40 H40C 109.5 . . ?
H40A C40 H40C 109.5 . . ?
H40B C40 H40C 109.5 . . ?
C38 C39 H39A 109.5 . . ?
C38 C39 H39B 109.5 . . ?
H39A C39 H39B 109.5 . . ?
C38 C39 H39C 109.5 . . ?
H39A C39 H39C 109.5 . . ?
H39B C39 H39C 109.5 . . ?

loop_
_geom_bond_atom_site_label_1
_geom_bond_atom_site_label_2
_geom_bond_distance
_geom_bond_site_symmetry_2
_geom_bond_publ_flag
Co1 N46 1.9367(14) . ?
Co1 N49 1.9377(14) . ?
Co1 N43 2.0266(14) . ?
Co1 C18 2.0355(15) . ?
Co1 C16 2.0357(15) . ?
Co1 C19 2.1277(15) . ?
Co1 C24 2.1419(15) . ?
Co1 C17 2.1767(15) . ?
P2 F7 1.5989(12) . ?
P2 F4 1.5994(10) . ?
P2 F6 1.6020(10) . ?
P2 F8 1.6038(11) . ?
P2 F5 1.6041(11) . ?
P2 F3 1.6056(11) . ?
P9 F12 1.5881(12) . ?
P9 F14 1.5919(12) . ?
P9 F15 1.5992(12) . ?
P9 F10 1.6009(12) . ?
P9 F11 1.6037(11) . ?
P9 F13 1.6105(11) . ?
N20 C19 1.3586(19) . ?
N20 C42 1.461(2) . ?
N20 C21 1.468(2) . ?
N43 C44 1.140(2) . ?
N37 C17 1.337(2) . ?
N37 C38 1.4751(19) . ?
N37 H37 0.8800 . ?
N46 C47 1.138(2) . ?
N23 C24 1.346(2) . ?
N23 C41 1.450(2) . ?
N23 C22 1.464(2) . ?
N49 C50 1.139(2) . ?
C17 C18 1.446(2) . ?
C17 C16 1.447(2) . ?
C19 C24 1.443(2) . ?
C19 C18 1.456(2) . ?
C24 C16 1.457(2) . ?
C18 C31 1.489(2) . ?
C16 C25 1.491(2) . ?
C31 C32 1.393(2) . ?
C31 C36 1.397(2) . ?
C36 C35 1.389(2) . ?
C36 H36 0.9500 . ?
C25 C26 1.398(2) . ?
C25 C30 1.398(2) . ?
C47 C48 1.454(2) . ?
C30 C29 1.388(2) . ?
C30 H30 0.9500 . ?
C44 C45 1.458(2) . ?
C32 C33 1.389(2) . ?
C32 H32 0.9500 . ?
C35 C34 1.389(2) . ?
C35 H35 0.9500 . ?
C50 C51 1.453(2) . ?
C21 C22 1.507(2) . ?
C21 H21A 0.9900 . ?
C21 H21B 0.9900 . ?
C28 C27 1.387(2) . ?
C28 C29 1.388(2) . ?
C28 H28 0.9500 . ?
C38 C40 1.518(2) . ?
C38 C39 1.524(2) . ?
C38 H38 1.0000 . ?
C34 C33 1.385(2) . ?
C34 H34 0.9500 . ?
C51 H51A 0.9800 . ?
C51 H51B 0.9800 . ?
C51 H51C 0.9800 . ?
C29 H29 0.9500 . ?
C42 H42A 0.9800 . ?
C42 H42B 0.9800 . ?
C42 H42C 0.9800 . ?
C33 H33 0.9500 . ?
C22 H22A 0.9900 . ?
C22 H22B 0.9900 . ?
C26 C27 1.389(2) . ?
C26 H26 0.9500 . ?
C41 H41A 0.9800 . ?
C41 H41B 0.9800 . ?
C41 H41C 0.9800 . ?
C27 H27 0.9500 . ?
C45 H45A 0.9800 . ?
C45 H45B 0.9800 . ?
C45 H45C 0.9800 . ?
C48 H48A 0.9800 . ?
C48 H48B 0.9800 . ?
C48 H48C 0.9800 . ?
C40 H40A 0.9800 . ?
C40 H40B 0.9800 . ?
C40 H40C 0.9800 . ?
C39 H39A 0.9800 . ?
C39 H39B 0.9800 . ?
C39 H39C 0.9800 . ?

loop_
_geom_torsion_atom_site_label_1
_geom_torsion_atom_site_label_2
_geom_torsion_atom_site_label_3
_geom_torsion_atom_site_label_4
_geom_torsion
_geom_torsion_site_symmetry_1
_geom_torsion_site_symmetry_2
_geom_torsion_site_symmetry_3
_geom_torsion_site_symmetry_4
_geom_torsion_publ_flag
C38 N37 C17 C18 178.38(14) . . . . ?
C38 N37 C17 C16 -7.8(3) . . . . ?
C38 N37 C17 Co1 -98.06(18) . . . . ?
C42 N20 C19 C24 -157.94(14) . . . . ?
C21 N20 C19 C24 -11.3(2) . . . . ?
C42 N20 C19 C18 23.7(3) . . . . ?
C21 N20 C19 C18 170.40(15) . . . . ?
C42 N20 C19 Co1 -67.4(2) . . . . ?
C21 N20 C19 Co1 79.25(18) . . . . ?
C41 N23 C24 C19 155.33(15) . . . . ?
C22 N23 C24 C19 -16.2(2) . . . . ?
C41 N23 C24 C16 -25.5(3) . . . . ?
C22 N23 C24 C16 162.95(16) . . . . ?
C41 N23 C24 Co1 66.0(2) . . . . ?
C22 N23 C24 Co1 -105.52(16) . . . . ?
N20 C19 C24 N23 -1.3(2) . . . . ?
C18 C19 C24 N23 177.39(13) . . . . ?
Co1 C19 C24 N23 -126.52(14) . . . . ?
N20 C19 C24 C16 179.43(14) . . . . ?
C18 C19 C24 C16 -1.91(16) . . . . ?
Co1 C19 C24 C16 54.18(10) . . . . ?
N20 C19 C24 Co1 125.25(14) . . . . ?
C18 C19 C24 Co1 -56.09(10) . . . . ?
N37 C17 C18 C19 -167.91(14) . . . . ?
C16 C17 C18 C19 17.07(16) . . . . ?
Co1 C17 C18 C19 66.63(10) . . . . ?
N37 C17 C18 C31 -0.3(2) . . . . ?
C16 C17 C18 C31 -175.32(13) . . . . ?
Co1 C17 C18 C31 -125.76(14) . . . . ?
N37 C17 C18 Co1 125.46(14) . . . . ?
C16 C17 C18 Co1 -49.56(10) . . . . ?
N20 C19 C18 C17 169.24(15) . . . . ?
C24 C19 C18 C17 -9.26(16) . . . . ?
Co1 C19 C18 C17 -68.21(10) . . . . ?
N20 C19 C18 C31 2.8(3) . . . . ?
C24 C19 C18 C31 -175.67(14) . . . . ?
Co1 C19 C18 C31 125.39(16) . . . . ?
N20 C19 C18 Co1 -122.55(17) . . . . ?
C24 C19 C18 Co1 58.95(10) . . . . ?
N37 C17 C16 C24 167.41(15) . . . . ?
C18 C17 C16 C24 -18.08(16) . . . . ?
Co1 C17 C16 C24 -67.65(10) . . . . ?
N37 C17 C16 C25 2.5(3) . . . . ?
C18 C17 C16 C25 177.00(14) . . . . ?
Co1 C17 C16 C25 127.43(16) . . . . ?
N37 C17 C16 Co1 -124.94(16) . . . . ?
C18 C17 C16 Co1 49.57(10) . . . . ?
N23 C24 C16 C17 -166.94(15) . . . . ?
C19 C24 C16 C17 12.27(16) . . . . ?
Co1 C24 C16 C17 68.83(10) . . . . ?
N23 C24 C16 C25 -1.8(3) . . . . ?
C19 C24 C16 C25 177.44(14) . . . . ?
Co1 C24 C16 C25 -126.00(15) . . . . ?
N23 C24 C16 Co1 124.23(17) . . . . ?
C19 C24 C16 Co1 -56.56(10) . . . . ?
C17 C18 C31 C32 70.8(2) . . . . ?
C19 C18 C31 C32 -124.56(17) . . . . ?
Co1 C18 C31 C32 -25.4(2) . . . . ?
C17 C18 C31 C36 -106.85(17) . . . . ?
C19 C18 C31 C36 57.7(2) . . . . ?
Co1 C18 C31 C36 156.88(12) . . . . ?
C32 C31 C36 C35 0.1(2) . . . . ?
C18 C31 C36 C35 177.87(14) . . . . ?
C17 C16 C25 C26 -84.8(2) . . . . ?
C24 C16 C25 C26 113.05(18) . . . . ?
Co1 C16 C25 C26 16.0(2) . . . . ?
C17 C16 C25 C30 93.41(19) . . . . ?
C24 C16 C25 C30 -68.7(2) . . . . ?
Co1 C16 C25 C30 -165.77(12) . . . . ?
C26 C25 C30 C29 0.9(2) . . . . ?
C16 C25 C30 C29 -177.35(14) . . . . ?
C36 C31 C32 C33 -0.8(2) . . . . ?
C18 C31 C32 C33 -178.56(14) . . . . ?
C31 C36 C35 C34 0.8(2) . . . . ?
C19 N20 C21 C22 38.89(19) . . . . ?
C42 N20 C21 C22 -170.87(14) . . . . ?
C17 N37 C38 C40 142.99(16) . . . . ?
C17 N37 C38 C39 -93.69(19) . . . . ?
C36 C35 C34 C33 -1.1(2) . . . . ?
C27 C28 C29 C30 -0.6(3) . . . . ?
C25 C30 C29 C28 -0.2(2) . . . . ?
C35 C34 C33 C32 0.4(3) . . . . ?
C31 C32 C33 C34 0.5(3) . . . . ?
C24 N23 C22 C21 43.90(19) . . . . ?
C41 N23 C22 C21 -128.34(16) . . . . ?
N20 C21 C22 N23 -54.84(19) . . . . ?
C30 C25 C26 C27 -0.9(2) . . . . ?
C16 C25 C26 C27 177.28(14) . . . . ?
C29 C28 C27 C26 0.5(3) . . . . ?
C25 C26 C27 C28 0.2(2) . . . . ?
